data_2101718
loop_
_publ_author_name
'Marsh, R. E.'

_publ_section_title
;
 The perils of <i>Cc</i> revisited
;
_journal_issue 2
_journal_name_full 'Acta Crystallographica Section B'
_journal_page_first 317
_journal_page_last 322
_journal_paper_doi 10.1107/S010876819601381X
_journal_volume 53
_journal_year 1997
_chemical_formula_moiety 'C36 H30 O2 Cl2 P2 Co'
_chemical_formula_sum 'C36 H30 Cl2 Co O2 P2'
_space_group_IT_number 43
_symmetry_cell_setting orthorhombic
_symmetry_space_group_name_Hall 'F 2 -2d'
_symmetry_space_group_name_H-M 'F d d 2'
_audit_creation_method CSD-QUEST3D-V5
_cell_angle_alpha 90
_cell_angle_beta 90
_cell_angle_gamma 90
_cell_formula_units_Z 8
_cell_length_a 20.712
_cell_length_b 32.934
_cell_length_c 9.780
_cell_volume 6671.222
_cod_data_source_file an0533.cif
_cod_data_source_block CSD_CIF_MIF_CLTPOC02
_cod_depositor_comments
;

  Added moiety chemical formula from Marsh (1997) paper. The summary
  chemical formula is calculated from moiety formula using 'AdHocParser'
  (svn://www.crystallography.net/cod-tools/trunk/Formulae/AdHocParser.yp,
  revision 1441.)

  Removing 36 atoms which were symmetric equivalents of the atoms from
  the asymmetric unit.

  Andrius Merkys
  2013-11-06
;
_cod_database_code 2101718

loop_
_symmetry_equiv_pos_as_xyz
x,y,z
-x,-y,z
1/4-x,1/4+y,1/4+z
3/4+x,3/4-y,1/4+z
x,1/2+y,1/2+z
-x,1/2-y,1/2+z
1/4-x,3/4+y,3/4+z
3/4+x,1/4-y,3/4+z
1/2+x,y,1/2+z
1/2-x,-y,1/2+z
3/4-x,1/4+y,3/4+z
1/4+x,3/4-y,3/4+z
1/2+x,1/2+y,z
1/2-x,1/2-y,z
3/4-x,3/4+y,1/4+z
1/4+x,1/4-y,1/4+z

loop_
_atom_site_label
_atom_site_fract_x
_atom_site_fract_y
_atom_site_fract_z
_atom_site_type_symbol
Co1 .0 .0 .0 Co
O1 .0374 -.0386 .1363 O
P1 .0852 -.0702 .1798 P
Cl1 -.0744 -.0310 -.1226 Cl
C1 .0766 -.1161 .0813 C
C2 .1287 -.1424 .0636 C
C3 .1214 -.1773 -.0146 C
C4 .0643 -.1841 -.0812 C
C5 .0136 -.1594 -.0652 C
C6 .0185 -.1242 .0166 C
C7 .1674 -.0545 .1638 C
C8 .2057 -.0452 .2757 C
C9 .2682 -.0329 .2568 C
C10 .2946 -.0296 .1310 C
C11 .2572 -.0382 .0180 C
C12 .1933 -.0508 .0343 C
C13 .0722 -.0810 .3587 C
C14 .0958 -.1146 .4219 C
C15 .0854 -.1197 .5651 C
C16 .0552 -.0919 .6373 C
C17 .0288 -.0583 .5766 C
C18 .0388 -.0529 .4342 C
H1 .168 -.1382 .111 H
H2 .157 -.192 .010 H
H3 .064 -.208 -.129 H
H4 -.032 -.164 -.106 H
H5 -.016 -.106 .040 H
H6 .190 -.051 .369 H
H7 .294 -.025 .340 H
H8 .346 -.022 .114 H
H9 .276 -.038 -.070 H
H10 .164 -.055 -.041 H
H11 .113 -.136 .368 H
H12 .104 -.144 .604 H
H13 .046 -.089 .755 H
H14 -.011 -.038 .631 H
H15 .020 -.024 .394 H

loop_
_atom_type_symbol
C
H
Cl
Co
O
P
